data_1562290
loop_
_publ_author_name
'Xiong, Wei-Wei'
'Miao, Jianwei'
'Li, Pei-Zhou'
'Zhao, Yanli'
'Liu, Bin'
'Zhang, Qichun'

_publ_section_title
;
 {[M(NH3)6][Ag4M4Sn3Se13]}\\infty (M=Zn, Mn): Three-dimensional
 chalcogenide frameworks constructed from quaternary metal selenide
 clusters with two different transition metals
;
_journal_name_full 'Journal of Solid State Chemistry'
_journal_page_first 146
_journal_page_last 150
_journal_paper_doi 10.1016/j.jssc.2014.06.035
_journal_volume 218
_journal_year 2014
_chemical_formula_moiety 'Ag4 H18 N6 Se13 Sn3 Zn5'
_chemical_formula_sum 'Ag4 H18 N6 Se13 Sn3 Zn5'
_chemical_formula_weight 2243.08
_space_group_IT_number 219
_space_group_name_Hall 'F -4a 2 3'
_space_group_name_H-M_alt 'F -4 3 c'
_symmetry_cell_setting cubic
_symmetry_space_group_name_Hall 'F -4a 2 3'
_symmetry_space_group_name_H-M 'F -4 3 c'
_atom_sites_solution_hydrogens none
_atom_sites_solution_primary direct
_atom_sites_solution_secondary difmap
_audit_creation_method SHELXL-97
_cell_angle_alpha 90.00
_cell_angle_beta 90.00
_cell_angle_gamma 90.00
_cell_formula_units_Z 8
_cell_length_a 18.9679(4)
_cell_length_b 18.9679(4)
_cell_length_c 18.9679(4)
_cell_measurement_reflns_used 892
_cell_measurement_temperature 293(2)
_cell_measurement_theta_max 28.5890
_cell_measurement_theta_min 4.7950
_cell_volume 6824.3(2)
_computing_cell_refinement 'CrysAlisPro, Agilent Technologies,Version 1.1'
_computing_data_collection 'CrysAlisPro, Agilent Technologies,Version 1.1'
_computing_data_reduction 'CrysAlisPro, Agilent Technologies,Version 1.1'
_computing_molecular_graphics 'DIAMOND. Version 3.0. Crystal Impact'
_computing_publication_material 'Windows Word 2003'
_computing_structure_refinement 'SHELXL-97 (Sheldrick, 1997)'
_computing_structure_solution 'SHELXS-97 (Sheldrick, 1990)'
_diffrn_ambient_temperature 293(2)
_diffrn_detector_area_resol_mean 10.6613
_diffrn_measured_fraction_theta_full 0.997
_diffrn_measured_fraction_theta_max 0.997
_diffrn_measurement_device_type 'SuperNova, Dual, Cu at zero, Atlas'
_diffrn_measurement_method '\w scans'
_diffrn_radiation_monochromator graphite
_diffrn_radiation_source 'fine-focus sealed tube'
_diffrn_radiation_type MoK\a
_diffrn_radiation_wavelength 0.71073
_diffrn_reflns_av_R_equivalents 0.0478
_diffrn_reflns_av_sigmaI/netI 0.0415
_diffrn_reflns_limit_h_max 13
_diffrn_reflns_limit_h_min -17
_diffrn_reflns_limit_k_max 17
_diffrn_reflns_limit_k_min -22
_diffrn_reflns_limit_l_max 12
_diffrn_reflns_limit_l_min -22
_diffrn_reflns_number 1719
_diffrn_reflns_theta_full 25.50
_diffrn_reflns_theta_max 25.50
_diffrn_reflns_theta_min 3.04
_exptl_absorpt_coefficient_mu 21.714
_exptl_absorpt_correction_T_max 1.00000
_exptl_absorpt_correction_T_min 0.21662
_exptl_absorpt_correction_type multi-scan
_exptl_absorpt_process_details 'CrysAlisPro, Agilent Technologies'
_exptl_crystal_colour red
_exptl_crystal_density_diffrn 4.366
_exptl_crystal_density_method 'not measured'
_exptl_crystal_description block
_exptl_crystal_F_000 7920
_exptl_crystal_size_max 0.21
_exptl_crystal_size_mid 0.20
_exptl_crystal_size_min 0.19
_refine_diff_density_max 3.265
_refine_diff_density_min -4.102
_refine_diff_density_rms 0.434
_refine_ls_abs_structure_details 'Flack H D (1983), Acta Cryst. A39, 876-881'
_refine_ls_abs_structure_Flack 0.46(8)
_refine_ls_extinction_method none
_refine_ls_goodness_of_fit_ref 1.031
_refine_ls_hydrogen_treatment none
_refine_ls_matrix_type full
_refine_ls_number_parameters 22
_refine_ls_number_reflns 482
_refine_ls_number_restraints 0
_refine_ls_restrained_S_all 1.031
_refine_ls_R_factor_all 0.0635
_refine_ls_R_factor_gt 0.0576
_refine_ls_shift/su_max 0.000
_refine_ls_shift/su_mean 0.000
_refine_ls_structure_factor_coef Fsqd
_refine_ls_weighting_details 'calc w=1/[\s^2^(Fo^2^)+(0.1137P)^2^+350.3252P] where P=(Fo^2^+2Fc^2^)/3'
_refine_ls_weighting_scheme calc
_refine_ls_wR_factor_gt 0.1526
_refine_ls_wR_factor_ref 0.1570
_reflns_number_gt 456
_reflns_number_total 482
_reflns_threshold_expression >2sigma(I)
_cod_data_source_file JSSC-2014-218-146.CIF
_cod_data_source_block 2
_cod_original_sg_symbol_Hall 'F -4c 2 3'
_cod_database_code 1562290

loop_
_symmetry_equiv_pos_as_xyz
'x, y, z'
'-x, -y, z'
'-x, y, -z'
'x, -y, -z'
'z, x, y'
'z, -x, -y'
'-z, -x, y'
'-z, x, -y'
'y, z, x'
'-y, z, -x'
'y, -z, -x'
'-y, -z, x'
'y+1/2, x+1/2, z+1/2'
'-y+1/2, -x+1/2, z+1/2'
'y+1/2, -x+1/2, -z+1/2'
'-y+1/2, x+1/2, -z+1/2'
'x+1/2, z+1/2, y+1/2'
'-x+1/2, z+1/2, -y+1/2'
'-x+1/2, -z+1/2, y+1/2'
'x+1/2, -z+1/2, -y+1/2'
'z+1/2, y+1/2, x+1/2'
'z+1/2, -y+1/2, -x+1/2'
'-z+1/2, y+1/2, -x+1/2'
'-z+1/2, -y+1/2, x+1/2'
'x, y+1/2, z+1/2'
'-x, -y+1/2, z+1/2'
'-x, y+1/2, -z+1/2'
'x, -y+1/2, -z+1/2'
'z, x+1/2, y+1/2'
'z, -x+1/2, -y+1/2'
'-z, -x+1/2, y+1/2'
'-z, x+1/2, -y+1/2'
'y, z+1/2, x+1/2'
'-y, z+1/2, -x+1/2'
'y, -z+1/2, -x+1/2'
'-y, -z+1/2, x+1/2'
'y+1/2, x+1, z+1'
'-y+1/2, -x+1, z+1'
'y+1/2, -x+1, -z+1'
'-y+1/2, x+1, -z+1'
'x+1/2, z+1, y+1'
'-x+1/2, z+1, -y+1'
'-x+1/2, -z+1, y+1'
'x+1/2, -z+1, -y+1'
'z+1/2, y+1, x+1'
'z+1/2, -y+1, -x+1'
'-z+1/2, y+1, -x+1'
'-z+1/2, -y+1, x+1'
'x+1/2, y, z+1/2'
'-x+1/2, -y, z+1/2'
'-x+1/2, y, -z+1/2'
'x+1/2, -y, -z+1/2'
'z+1/2, x, y+1/2'
'z+1/2, -x, -y+1/2'
'-z+1/2, -x, y+1/2'
'-z+1/2, x, -y+1/2'
'y+1/2, z, x+1/2'
'-y+1/2, z, -x+1/2'
'y+1/2, -z, -x+1/2'
'-y+1/2, -z, x+1/2'
'y+1, x+1/2, z+1'
'-y+1, -x+1/2, z+1'
'y+1, -x+1/2, -z+1'
'-y+1, x+1/2, -z+1'
'x+1, z+1/2, y+1'
'-x+1, z+1/2, -y+1'
'-x+1, -z+1/2, y+1'
'x+1, -z+1/2, -y+1'
'z+1, y+1/2, x+1'
'z+1, -y+1/2, -x+1'
'-z+1, y+1/2, -x+1'
'-z+1, -y+1/2, x+1'
'x+1/2, y+1/2, z'
'-x+1/2, -y+1/2, z'
'-x+1/2, y+1/2, -z'
'x+1/2, -y+1/2, -z'
'z+1/2, x+1/2, y'
'z+1/2, -x+1/2, -y'
'-z+1/2, -x+1/2, y'
'-z+1/2, x+1/2, -y'
'y+1/2, z+1/2, x'
'-y+1/2, z+1/2, -x'
'y+1/2, -z+1/2, -x'
'-y+1/2, -z+1/2, x'
'y+1, x+1, z+1/2'
'-y+1, -x+1, z+1/2'
'y+1, -x+1, -z+1/2'
'-y+1, x+1, -z+1/2'
'x+1, z+1, y+1/2'
'-x+1, z+1, -y+1/2'
'-x+1, -z+1, y+1/2'
'x+1, -z+1, -y+1/2'
'z+1, y+1, x+1/2'
'z+1, -y+1, -x+1/2'
'-z+1, y+1, -x+1/2'
'-z+1, -y+1, x+1/2'

loop_
_atom_site_label
_atom_site_type_symbol
_atom_site_fract_x
_atom_site_fract_y
_atom_site_fract_z
_atom_site_U_iso_or_equiv
_atom_site_adp_type
_atom_site_occupancy
_atom_site_symmetry_multiplicity
_atom_site_calc_flag
_atom_site_refinement_flags
_atom_site_disorder_assembly
_atom_site_disorder_group
Ag1 Ag -0.09767(10) 0.40233(10) 0.09767(10) 0.0346(8) Uani 1 3 d S . .
Zn2 Zn 0.2500 0.2500 0.2500 0.080(4) Uani 1 12 d S . .
Zn1 Zn 0.07735(12) 0.42265(12) 0.07735(12) 0.0214(8) Uani 1 3 d S . .
Sn1 Sn 0.0000 0.2500 0.0000 0.0181(6) Uani 1 4 d S . .
Se1 Se 0.0000 0.5000 0.0000 0.0180(12) Uani 1 12 d S . .
Se2 Se 0.00900(10) 0.31794(10) 0.11471(9) 0.0222(6) Uani 1 1 d . . .
N1 N 0.130(3) 0.2500 0.2500 0.113(18) Uiso 1 2 d S . .

loop_
_atom_site_aniso_label
_atom_site_aniso_U_11
_atom_site_aniso_U_22
_atom_site_aniso_U_33
_atom_site_aniso_U_23
_atom_site_aniso_U_13
_atom_site_aniso_U_12
Ag1 0.0346(8) 0.0346(8) 0.0346(8) -0.0023(7) -0.0023(7) 0.0023(7)
Zn2 0.080(4) 0.080(4) 0.080(4) 0.000 0.000 0.000
Zn1 0.0214(8) 0.0214(8) 0.0214(8) -0.0020(10) 0.0020(10) -0.0020(10)
Sn1 0.0203(8) 0.0136(11) 0.0203(8) 0.000 0.000 0.000
Se1 0.0180(12) 0.0180(12) 0.0180(12) 0.000 0.000 0.000
Se2 0.0285(10) 0.0179(9) 0.0202(9) -0.0008(7) -0.0002(8) -0.0015(8)

loop_
_atom_type_symbol
_atom_type_description
_atom_type_scat_dispersion_real
_atom_type_scat_dispersion_imag
_atom_type_scat_source
C C 0.0033 0.0016 'International Tables Vol C Tables 4.2.6.8 and 6.1.1.4'
H H 0.0000 0.0000 'International Tables Vol C Tables 4.2.6.8 and 6.1.1.4'
N N 0.0061 0.0033 'International Tables Vol C Tables 4.2.6.8 and 6.1.1.4'
Zn Zn 0.2839 1.4301 'International Tables Vol C Tables 4.2.6.8 and 6.1.1.4'
Se Se -0.0929 2.2259 'International Tables Vol C Tables 4.2.6.8 and 6.1.1.4'
Ag Ag -0.8971 1.1015 'International Tables Vol C Tables 4.2.6.8 and 6.1.1.4'
Sn Sn -0.6537 1.4246 'International Tables Vol C Tables 4.2.6.8 and 6.1.1.4'
Cl Cl 0.1484 0.1585 'International Tables Vol C Tables 4.2.6.8 and 6.1.1.4'
O O 0.0106 0.0060 'International Tables Vol C Tables 4.2.6.8 and 6.1.1.4'

loop_
_geom_angle_atom_site_label_1
_geom_angle_atom_site_label_2
_geom_angle_atom_site_label_3
_geom_angle
_geom_angle_site_symmetry_1
_geom_angle_site_symmetry_3
Se2 Ag1 Se2 119.952(6) 32 83_455
Se2 Ag1 Se2 119.952(6) 32 .
Se2 Ag1 Se2 119.952(6) 83_455 .
N1 Zn2 N1 90.000(3) . 58
N1 Zn2 N1 90.000(3) . 9
N1 Zn2 N1 180.000(2) 58 9
N1 Zn2 N1 90.000(5) . 5
N1 Zn2 N1 90.0 58 5
N1 Zn2 N1 90.000(2) 9 5
N1 Zn2 N1 90.000(3) . 30
N1 Zn2 N1 90.000(2) 58 30
N1 Zn2 N1 90.0 9 30
N1 Zn2 N1 180.000(3) 5 30
N1 Zn2 N1 180.000(1) . 74
N1 Zn2 N1 90.000(4) 58 74
N1 Zn2 N1 90.0 9 74
N1 Zn2 N1 90.000(1) 5 74
N1 Zn2 N1 90.000(5) 30 74
Se2 Zn1 Se2 109.90(9) 30 .
Se2 Zn1 Se2 109.90(9) 30 84
Se2 Zn1 Se2 109.90(9) . 84
Se2 Zn1 Se1 109.03(10) 30 .
Se2 Zn1 Se1 109.03(10) . .
Se2 Zn1 Se1 109.03(10) 84 .
Se2 Sn1 Se2 104.98(4) 72_454 .
Se2 Sn1 Se2 104.98(4) 72_454 3
Se2 Sn1 Se2 118.88(8) . 3
Se2 Sn1 Se2 118.88(8) 72_454 70_454
Se2 Sn1 Se2 104.98(4) . 70_454
Se2 Sn1 Se2 104.98(4) 3 70_454
Zn1 Se1 Zn1 109.5 3 .
Zn1 Se1 Zn1 109.5 3 2_565
Zn1 Se1 Zn1 109.5 . 2_565
Zn1 Se1 Zn1 109.5 3 4_565
Zn1 Se1 Zn1 109.5 . 4_565
Zn1 Se1 Zn1 109.5 2_565 4_565
Zn1 Se2 Sn1 101.39(6) . .
Zn1 Se2 Ag1 83.00(11) . .
Sn1 Se2 Ag1 98.85(6) . .

loop_
_geom_bond_atom_site_label_1
_geom_bond_atom_site_label_2
_geom_bond_distance
_geom_bond_site_symmetry_2
Ag1 Se2 2.6001(19) 32
Ag1 Se2 2.6001(19) 83_455
Ag1 Se2 2.6001(19) .
Zn2 N1 2.28(5) .
Zn2 N1 2.28(5) 58
Zn2 N1 2.28(5) 9
Zn2 N1 2.28(5) 5
Zn2 N1 2.28(5) 30
Zn2 N1 2.28(5) 74
Zn1 Se2 2.475(2) 30
Zn1 Se2 2.475(2) .
Zn1 Se2 2.475(2) 84
Zn1 Se1 2.541(4) .
Sn1 Se2 2.5347(18) 72_454
Sn1 Se2 2.5347(18) .
Sn1 Se2 2.5347(18) 3
Sn1 Se2 2.5347(18) 70_454
Se1 Zn1 2.541(4) 3
Se1 Zn1 2.541(4) 2_565
Se1 Zn1 2.541(4) 4_565
